data_7035884
loop_
_publ_author_name
'Weiss, Daniel T.'
'Altmann, Philipp J.'
'Haslinger, Stefan'
'Jandl, Christian'
'P\"othig, Alexander'
'Cokoja, Mirza'
'K\"uhn, Fritz E'

_publ_section_title
;
 Structural diversity of late transition metal complexes with flexible
 tetra-NHC ligands.
;
_journal_issue 42
_journal_name_full 'Dalton transactions (Cambridge, England : 2003)'
_journal_page_first 18329
_journal_page_last 18339
_journal_paper_doi 10.1039/c5dt02386f
_journal_volume 44
_journal_year 2015
_chemical_compound_source 'see text'
_chemical_formula_moiety 'C19 H24 N8 Pd, 2(F6 P)'
_chemical_formula_sum 'C19 H24 F12 N8 P2 Pd'
_chemical_formula_weight 760.78
_space_group_IT_number 4
_symmetry_cell_setting monoclinic
_symmetry_Int_Tables_number 4
_symmetry_space_group_name_Hall 'P 2yb'
_symmetry_space_group_name_H-M 'P 1 21 1'
_atom_sites_solution_hydrogens geom
_audit_update_record
;
2015-06-22 deposited with the CCDC.
2015-07-20 downloaded from the CCDC.
;
_cell_angle_alpha 90
_cell_angle_beta 93.777(1)
_cell_angle_gamma 90
_cell_formula_units_Z 6
_cell_length_a 14.7168(3)
_cell_length_b 11.1897(3)
_cell_length_c 24.0049(5)
_cell_measurement_reflns_used 9270
_cell_measurement_temperature 123
_cell_measurement_theta_max 26.1067
_cell_measurement_theta_min 2.2883
_cell_volume 3944.46(16)
_computing_cell_refinement 'SAINT (Bruker, 2012)'
_computing_data_collection 'APEX II Control Software (Bruker, 2013)'
_computing_data_reduction 'SAINT (Bruker, 2012)'
_computing_molecular_graphics 'PLATON (Spek, 2011)'
_computing_publication_material 'PLATON (Spek, 2011), enCIFer (Allen, 2004)'
_computing_structure_refinement 'SHELXL2014 (Sheldrick, 2014), SHELXLE (Huebschle, 2011)'
_computing_structure_solution 'SHELXS97 (Sheldrick, 1997)'
_diffrn_ambient_temperature 123
_diffrn_detector ' CCD plate '
_diffrn_detector_area_resol_mean 16
_diffrn_measured_fraction_theta_full 1.000
_diffrn_measured_fraction_theta_max 0.998
_diffrn_measurement_device ' \k-geometry diffractometer '
_diffrn_measurement_device_type ' Bruker APEX-II CCD '
_diffrn_measurement_method ' phi- and omega-rotation '
_diffrn_radiation_monochromator graphite
_diffrn_radiation_probe x-ray
_diffrn_radiation_source 'fine-focus sealed tube'
_diffrn_radiation_type MoK\a
_diffrn_radiation_wavelength 0.71073
_diffrn_reflns_av_R_equivalents 0.0498
_diffrn_reflns_av_sigmaI/netI 0.0402
_diffrn_reflns_limit_h_max 18
_diffrn_reflns_limit_h_min -18
_diffrn_reflns_limit_k_max 14
_diffrn_reflns_limit_k_min -14
_diffrn_reflns_limit_l_max 30
_diffrn_reflns_limit_l_min -30
_diffrn_reflns_number 113624
_diffrn_reflns_reduction_process
;
;
_diffrn_reflns_theta_full 25.24
_diffrn_reflns_theta_max 26.42
_diffrn_reflns_theta_min 0.85
_exptl_absorpt_coefficient_mu 0.941
_exptl_absorpt_correction_T_max 0.7454
_exptl_absorpt_correction_T_min 0.5650
_exptl_absorpt_correction_type multi-scan
_exptl_absorpt_process_details 'SADABS, Bruker, 2008b'
_exptl_crystal_colour colourless
_exptl_crystal_density_diffrn 1.922
_exptl_crystal_density_method 'Not Measured'
_exptl_crystal_description block
_exptl_crystal_F_000 2268
_exptl_crystal_size_max 0.486
_exptl_crystal_size_mid 0.466
_exptl_crystal_size_min 0.439
_refine_diff_density_max 0.801
_refine_diff_density_min -0.680
_refine_diff_density_rms 0.095
_refine_ls_abs_structure_details 'Flack (1983)'
_refine_ls_abs_structure_Flack 0.500
_refine_ls_extinction_method none
_refine_ls_goodness_of_fit_ref 1.141
_refine_ls_hydrogen_treatment constr
_refine_ls_matrix_type full
_refine_ls_number_parameters 1141
_refine_ls_number_reflns 16142
_refine_ls_number_restraints 754
_refine_ls_restrained_S_all 1.130
_refine_ls_R_factor_all 0.0515
_refine_ls_R_factor_gt 0.0437
_refine_ls_shift/su_max 0.000
_refine_ls_shift/su_mean 0.000
_refine_ls_structure_factor_coef Fsqd
_refine_ls_weighting_details 'W=1/[\S^2^(FO^2^)+(0.0055P)^2^+11.8534P] WHERE P=(FO^2^+2FC^2^)/3'
_refine_ls_weighting_scheme calc
_refine_ls_wR_factor_gt 0.0780
_refine_ls_wR_factor_ref 0.0805
_reflns_number_gt 14356
_reflns_number_total 16142
_reflns_threshold_expression i>2\s(i)
_cod_data_source_file c5dt02386f2.cif
_cod_data_source_block compound_11
_cod_depositor_comments 'Adding full bibliography for 7035878--7035886.cif.'
_cod_original_sg_symbol_H-M 'P 21'
_cod_database_code 7035884

loop_
_symmetry_equiv_pos_site_id
_symmetry_equiv_pos_as_xyz
1 x,y,z
2 -x,1/2+y,-z

loop_
_atom_site_aniso_label
_atom_site_aniso_U_11
_atom_site_aniso_U_22
_atom_site_aniso_U_33
_atom_site_aniso_U_23
_atom_site_aniso_U_13
_atom_site_aniso_U_12
Pd1 0.0130(3) 0.0180(4) 0.0148(4) 0.0023(3) 0.0010(3) 0.0015(3)
Pd2 0.0154(2) 0.0262(3) 0.0145(2) -0.0035(2) -0.0031(2) 0.0069(2)
Pd3 0.0139(3) 0.0153(4) 0.0153(4) 0.0027(3) 0.0002(3) 0.0010(3)
P1 0.0163(14) 0.0194(15) 0.0388(18) 0.0012(13) -0.0048(12) -0.0028(11)
N1 0.020(3) 0.023(3) 0.023(3) 0.004(3) 0.008(2) -0.001(3)
N2 0.015(3) 0.026(3) 0.028(3) 0.003(3) 0.003(2) -0.003(3)
P2 0.0154(13) 0.0532(19) 0.0338(16) -0.0150(14) -0.0023(11) 0.0017(12)
N3 0.018(3) 0.021(3) 0.020(3) 0.000(3) 0.000(3) -0.004(2)
N4 0.020(3) 0.015(3) 0.019(3) 0.005(3) 0.001(2) 0.001(2)
N5 0.019(3) 0.024(3) 0.021(3) -0.001(3) 0.003(2) 0.004(3)
N6 0.014(3) 0.014(3) 0.022(3) -0.002(3) 0.000(2) -0.001(3)
N7 0.020(3) 0.014(3) 0.018(3) -0.004(3) 0.004(3) -0.001(2)
N8 0.025(3) 0.011(3) 0.019(3) -0.001(3) 0.000(3) -0.001(3)
C1 0.038(5) 0.027(6) 0.020(4) 0.004(5) -0.002(4) 0.008(5)
C2 0.017(3) 0.019(4) 0.019(3) 0.001(3) 0.004(3) -0.005(3)
C3 0.023(3) 0.028(4) 0.034(4) 0.006(4) 0.012(3) -0.003(4)
C4 0.020(3) 0.027(4) 0.041(4) 0.005(4) 0.009(3) -0.009(3)
C5 0.015(3) 0.020(4) 0.027(3) -0.002(3) -0.003(3) 0.000(3)
C6 0.016(3) 0.016(3) 0.016(4) 0.000(3) 0.001(3) -0.001(3)
C7 0.019(3) 0.029(4) 0.025(4) 0.003(3) -0.003(3) 0.003(3)
C8 0.021(3) 0.019(3) 0.020(4) 0.002(3) -0.001(3) 0.007(3)
C9 0.020(3) 0.019(4) 0.025(4) 0.008(3) 0.003(3) 0.001(3)
C10 0.022(4) 0.028(4) 0.024(4) 0.007(3) 0.003(3) 0.004(3)
C11 0.024(4) 0.035(4) 0.020(4) 0.003(3) 0.003(3) 0.004(4)
C12 0.017(3) 0.013(4) 0.019(3) -0.004(3) 0.002(3) -0.001(3)
C13 0.019(3) 0.023(4) 0.028(4) 0.003(3) 0.009(3) 0.002(3)
C14 0.017(3) 0.025(4) 0.029(4) -0.001(4) 0.005(3) -0.002(3)
C15 0.019(3) 0.018(3) 0.023(3) -0.003(3) 0.000(3) -0.005(3)
C16 0.021(3) 0.013(3) 0.018(4) -0.007(3) 0.004(3) -0.001(3)
C17 0.027(4) 0.023(4) 0.023(4) 0.002(3) 0.000(3) 0.004(3)
C18 0.031(4) 0.016(3) 0.024(4) 0.001(3) 0.000(3) -0.002(3)
C19 0.031(4) 0.018(5) 0.031(5) -0.003(5) -0.001(4) -0.009(4)
P3 0.0213(15) 0.0243(16) 0.0357(17) -0.0029(13) -0.0027(13) 0.0031(12)
N9 0.020(3) 0.017(3) 0.028(3) -0.003(3) 0.005(2) 0.003(3)
N10 0.019(3) 0.025(3) 0.031(3) -0.008(3) -0.002(2) 0.001(3)
N11 0.021(3) 0.030(3) 0.025(3) -0.008(3) -0.010(3) 0.010(3)
N12 0.019(3) 0.038(3) 0.026(3) 0.002(3) 0.003(2) 0.008(3)
N13 0.015(3) 0.036(4) 0.029(3) 0.001(3) 0.002(2) -0.002(3)
N14 0.016(3) 0.041(4) 0.029(3) -0.009(3) -0.004(2) 0.003(3)
N15 0.027(3) 0.032(3) 0.020(3) -0.007(3) -0.009(3) 0.010(3)
N16 0.027(3) 0.029(3) 0.014(3) 0.005(3) -0.002(2) 0.010(3)
C20 0.027(4) 0.033(5) 0.022(4) 0.008(4) 0.000(3) 0.003(4)
C21 0.016(3) 0.016(4) 0.027(3) -0.007(3) 0.000(3) 0.005(3)
C22 0.023(3) 0.024(4) 0.041(4) -0.006(4) 0.007(3) 0.003(3)
C23 0.015(3) 0.030(4) 0.045(4) -0.007(4) 0.006(3) 0.003(3)
C24 0.025(4) 0.030(4) 0.032(3) -0.008(3) -0.008(3) 0.000(3)
C25 0.019(3) 0.033(4) 0.019(4) -0.006(3) -0.001(3) 0.005(3)
C26 0.024(3) 0.035(4) 0.024(4) -0.004(3) -0.009(3) 0.012(3)
C27 0.024(3) 0.037(4) 0.020(4) 0.000(3) -0.003(3) 0.015(3)
C29 0.025(3) 0.035(4) 0.035(4) 0.014(3) -0.003(3) 0.002(3)
C30 0.026(3) 0.039(4) 0.032(4) 0.015(3) 0.002(3) -0.003(3)
C31 0.021(3) 0.041(4) 0.030(4) 0.011(3) 0.001(3) 0.000(3)
C32 0.015(3) 0.031(4) 0.023(3) -0.003(3) -0.003(3) 0.000(3)
C33 0.015(3) 0.037(4) 0.043(4) -0.002(4) 0.006(3) -0.005(3)
C34 0.017(3) 0.038(4) 0.043(4) -0.004(4) -0.004(3) -0.006(3)
C35 0.026(4) 0.044(4) 0.023(3) -0.007(3) -0.014(3) 0.002(3)
C36 0.022(3) 0.027(4) 0.015(3) -0.003(3) 0.001(3) 0.010(3)
C37 0.033(4) 0.041(4) 0.019(4) -0.003(3) -0.009(3) 0.015(3)
C38 0.032(4) 0.042(4) 0.017(4) 0.009(3) -0.002(3) 0.013(3)
C39 0.031(4) 0.032(5) 0.038(5) 0.010(4) 0.006(4) -0.005(4)
F1 0.034(4) 0.033(4) 0.035(4) -0.003(3) -0.009(3) -0.007(3)
F2 0.030(4) 0.038(4) 0.102(6) -0.020(4) -0.025(4) -0.005(3)
F3 0.041(4) 0.056(5) 0.065(5) 0.029(4) 0.020(4) -0.002(4)
P4 0.0234(14) 0.0233(15) 0.0290(16) 0.0022(12) -0.0046(12) 0.0029(12)
F4 0.022(3) 0.026(4) 0.054(4) -0.003(3) -0.003(3) 0.004(3)
F5 0.053(4) 0.041(4) 0.028(4) 0.009(3) 0.000(3) 0.004(3)
F6 0.018(3) 0.025(4) 0.079(5) 0.017(4) 0.002(3) 0.011(3)
N17 0.026(3) 0.019(3) 0.023(3) 0.007(3) 0.006(2) 0.005(3)
N18 0.020(3) 0.017(3) 0.024(3) 0.008(3) 0.001(2) 0.003(3)
N19 0.016(3) 0.024(3) 0.019(3) 0.009(3) -0.001(3) 0.005(2)
N20 0.022(3) 0.024(3) 0.019(3) 0.003(3) 0.003(3) 0.004(3)
N21 0.020(3) 0.018(3) 0.019(3) 0.002(3) 0.006(2) 0.001(3)
N22 0.018(3) 0.022(3) 0.023(3) 0.002(3) 0.000(3) 0.004(3)
N23 0.017(3) 0.023(3) 0.017(3) 0.003(3) -0.007(3) 0.009(3)
N24 0.023(3) 0.018(3) 0.015(3) 0.003(3) -0.003(3) 0.006(3)
C40 0.036(5) 0.041(7) 0.014(4) 0.003(5) 0.012(3) -0.003(5)
C41 0.024(3) 0.011(4) 0.021(3) 0.009(3) 0.002(3) 0.010(3)
C42 0.026(3) 0.024(4) 0.032(3) 0.007(4) 0.010(3) 0.005(4)
C43 0.020(3) 0.024(4) 0.032(3) 0.011(4) 0.006(3) 0.006(3)
C44 0.020(3) 0.020(3) 0.022(3) 0.006(3) -0.001(3) 0.000(3)
C45 0.018(3) 0.024(4) 0.017(4) 0.008(3) 0.002(3) 0.002(3)
C46 0.021(3) 0.027(4) 0.014(4) 0.004(3) 0.000(3) 0.010(3)
C47 0.029(3) 0.025(4) 0.015(4) 0.007(3) 0.001(3) 0.010(3)
C48 0.025(3) 0.021(4) 0.028(4) 0.005(3) 0.005(3) 0.001(3)
C49 0.026(4) 0.021(4) 0.025(4) 0.009(3) 0.007(3) -0.002(3)
C50 0.023(4) 0.024(4) 0.016(3) 0.005(3) 0.008(3) 0.000(3)
C51 0.021(3) 0.017(4) 0.017(3) 0.005(3) 0.001(3) 0.003(3)
C52 0.021(3) 0.020(4) 0.030(4) 0.001(3) 0.006(3) -0.002(3)
C53 0.019(3) 0.023(4) 0.030(4) 0.000(4) 0.002(3) 0.002(3)
C54 0.019(3) 0.026(4) 0.022(3) 0.004(3) -0.008(3) 0.005(3)
C55 0.018(3) 0.019(3) 0.012(4) 0.001(3) -0.001(3) 0.009(3)
C56 0.022(3) 0.027(4) 0.017(4) 0.003(3) -0.007(3) 0.011(3)
C57 0.029(3) 0.020(4) 0.018(4) 0.006(3) -0.004(3) 0.013(3)
C58 0.028(4) 0.022(5) 0.022(5) 0.000(4) 0.000(4) 0.003(4)
P5 0.0245(15) 0.0346(17) 0.0263(16) 0.0109(14) -0.0017(12) 0.0043(13)
F7 0.031(3) 0.034(4) 0.036(3) -0.009(3) 0.010(3) -0.002(3)
F8 0.032(3) 0.111(7) 0.047(4) -0.047(4) -0.001(3) 0.012(4)
F9 0.029(3) 0.035(4) 0.052(4) -0.010(3) 0.000(3) -0.003(3)
F10 0.036(3) 0.050(5) 0.089(5) -0.033(4) 0.005(3) -0.018(3)
F11 0.042(4) 0.093(6) 0.045(4) -0.001(4) -0.013(3) 0.032(4)
F12 0.031(3) 0.041(4) 0.052(4) 0.007(3) 0.011(3) 0.001(3)
P6 0.0156(13) 0.0443(18) 0.051(2) -0.0247(15) -0.0072(12) 0.0065(12)
F13 0.044(4) 0.051(5) 0.050(4) -0.017(4) 0.014(3) -0.001(4)
F14 0.050(4) 0.056(5) 0.033(4) 0.001(4) 0.003(3) -0.014(4)
F15 0.022(3) 0.033(4) 0.049(4) -0.009(4) -0.012(3) 0.001(3)
F16 0.028(3) 0.031(4) 0.045(4) -0.005(3) -0.006(3) -0.010(3)
F17 0.032(4) 0.040(4) 0.094(6) 0.017(4) -0.011(4) 0.010(3)
F18 0.032(3) 0.024(4) 0.054(4) 0.004(3) 0.000(3) 0.006(3)
F19 0.036(4) 0.047(5) 0.087(6) 0.022(4) -0.017(4) 0.001(4)
F20 0.035(4) 0.042(5) 0.075(5) -0.006(4) -0.013(4) -0.014(3)
F21 0.046(4) 0.046(5) 0.049(4) 0.029(4) -0.016(3) -0.004(4)
F22 0.053(5) 0.114(8) 0.042(5) -0.008(5) 0.010(4) 0.011(5)
F23 0.044(4) 0.047(4) 0.046(4) 0.021(3) -0.019(3) 0.008(3)
F24 0.043(4) 0.082(6) 0.043(4) -0.013(4) 0.002(3) 0.020(4)
F25 0.037(4) 0.061(5) 0.068(5) 0.032(4) -0.023(3) -0.003(4)
F26 0.055(4) 0.068(6) 0.048(5) 0.022(5) -0.008(4) 0.022(4)
F27 0.056(5) 0.034(4) 0.076(5) -0.006(4) -0.036(4) -0.005(4)
F28 0.030(3) 0.080(5) 0.039(4) 0.001(4) 0.008(3) -0.006(3)
F29 0.036(4) 0.028(4) 0.111(7) 0.010(4) 0.001(4) 0.004(3)
F30 0.066(5) 0.072(6) 0.047(4) -0.016(4) 0.019(4) 0.030(5)
F31 0.039(4) 0.051(5) 0.082(6) 0.003(4) 0.014(4) 0.012(3)
F32 0.020(3) 0.060(5) 0.131(7) -0.015(5) -0.008(4) -0.015(3)
F33 0.027(3) 0.039(4) 0.070(5) -0.007(4) -0.007(3) 0.010(3)
F34 0.068(5) 0.082(6) 0.063(5) -0.041(4) -0.021(4) 0.021(4)
F35 0.047(4) 0.111(7) 0.066(5) -0.001(5) -0.019(4) 0.044(5)
F36 0.035(4) 0.064(5) 0.057(5) -0.026(4) 0.008(3) 0.014(4)

loop_
_atom_site_label
_atom_site_type_symbol
_atom_site_thermal_displace_type
_atom_site_fract_x
_atom_site_fract_y
_atom_site_fract_z
_atom_site_occupancy
_atom_site_U_iso_or_equiv
_atom_site_calc_flag
_atom_site_refinement_flags
Pd1 Pd Uani 0.16769(5) 0.33858(5) 0.41165(3) 1.000 0.0153(2) d .
Pd2 Pd Uani 0.50386(6) 0.12032(11) 0.24848(4) 1.000 0.0189(1) d .
Pd3 Pd Uani 0.83546(5) 0.89124(5) 0.08750(3) 1.000 0.0149(2) d .
P1 P Uani 0.0175(2) 0.4777(3) 0.66144(14) 1.000 0.0251(9) d .
N1 N Uani 0.3060(5) 0.3860(8) 0.3223(3) 1.000 0.0217(17) d U
N2 N Uani 0.3655(5) 0.3854(9) 0.4066(3) 1.000 0.0229(17) d U
P2 P Uani 0.3528(2) 0.7140(3) 0.51159(14) 1.000 0.0343(9) d .
N3 N Uani 0.3319(6) 0.2571(8) 0.4810(3) 1.000 0.0197(17) d U
N4 N Uani 0.2328(5) 0.1184(8) 0.4861(3) 1.000 0.0180(17) d U
N5 N Uani 0.0165(6) 0.2620(8) 0.4913(4) 1.000 0.0213(17) d U
N6 N Uani -0.0347(5) 0.3065(8) 0.4093(3) 1.000 0.0167(17) d U
N7 N Uani 0.0130(6) 0.4556(7) 0.3441(4) 1.000 0.0172(17) d U
N8 N Uani 0.1205(5) 0.5773(8) 0.3533(3) 1.000 0.0184(17) d U
C1 C Uani 0.2399(8) 0.3787(11) 0.2732(4) 1.000 0.029(3) d U
C2 C Uani 0.2855(6) 0.3735(9) 0.3762(4) 1.000 0.0182(19) d U
C3 C Uani 0.3974(7) 0.4088(11) 0.3191(5) 1.000 0.028(2) d U
C4 C Uani 0.4368(7) 0.4091(11) 0.3708(5) 1.000 0.029(2) d U
C5 C Uani 0.3709(7) 0.3697(9) 0.4667(4) 1.000 0.0209(19) d U
C6 C Uani 0.2449(6) 0.2286(9) 0.4627(4) 1.000 0.0160(19) d U
C7 C Uani 0.3717(7) 0.1700(10) 0.5151(4) 1.000 0.025(2) d U
C8 C Uani 0.3097(7) 0.0820(10) 0.5187(4) 1.000 0.0201(19) d U
C9 C Uani 0.1466(6) 0.0552(10) 0.4853(4) 1.000 0.021(2) d U
C10 C Uani 0.0956(7) 0.0893(11) 0.5361(5) 1.000 0.025(2) d U
C11 C Uani 0.0760(7) 0.2227(11) 0.5396(5) 1.000 0.026(2) d U
C12 C Uani 0.0438(6) 0.2989(9) 0.4419(4) 1.000 0.0163(19) d U
C13 C Uani -0.0774(7) 0.2433(10) 0.4893(4) 1.000 0.023(2) d U
C14 C Uani -0.1095(7) 0.2748(10) 0.4372(4) 1.000 0.024(2) d U
C15 C Uani -0.0372(7) 0.3379(10) 0.3505(4) 1.000 0.0201(17) d U
C16 C Uani 0.0996(7) 0.4645(9) 0.3651(4) 1.000 0.0172(19) d U
C17 C Uani -0.0188(7) 0.5548(10) 0.3187(4) 1.000 0.024(2) d U
C18 C Uani 0.0495(7) 0.6357(10) 0.3244(4) 1.000 0.024(2) d U
C19 C Uani 0.2070(7) 0.6381(11) 0.3671(4) 1.000 0.027(3) d U
P3 P Uani 0.0231(2) 0.2599(3) 0.15724(14) 1.000 0.0273(9) d .
N9 N Uani 0.6501(5) 0.1750(8) 0.1646(3) 1.000 0.0215(17) d U
N10 N Uani 0.7029(5) 0.1797(8) 0.2487(3) 1.000 0.0252(17) d U
N11 N Uani 0.6675(5) 0.0640(8) 0.3251(3) 1.000 0.0258(17) d U
N12 N Uani 0.5726(5) -0.0785(8) 0.3306(4) 1.000 0.0276(17) d U
N13 N Uani 0.3535(5) 0.0533(10) 0.3290(4) 1.000 0.0266(19) d U
N14 N Uani 0.3055(5) 0.0652(9) 0.2429(4) 1.000 0.0289(19) d U
N15 N Uani 0.3468(6) 0.1906(8) 0.1694(3) 1.000 0.0268(17) d U
N16 N Uani 0.4391(5) 0.3370(8) 0.1715(3) 1.000 0.0235(17) d U
C20 C Uani 0.5878(6) 0.1592(8) 0.1142(4) 1.000 0.027(3) d U
C21 C Uani 0.6254(6) 0.1648(9) 0.2168(4) 1.000 0.0197(19) d U
C22 C Uani 0.7416(7) 0.1956(10) 0.1632(4) 1.000 0.029(2) d U
C23 C Uani 0.7759(7) 0.2036(10) 0.2160(4) 1.000 0.030(2) d U
C24 C Uani 0.7062(7) 0.1770(9) 0.3080(4) 1.000 0.029(2) d U
C25 C Uani 0.5830(6) 0.0273(9) 0.3060(4) 1.000 0.024(2) d U
C26 C Uani 0.7087(7) -0.0183(9) 0.3607(4) 1.000 0.028(2) d U
C27 C Uani 0.6504(6) -0.1083(10) 0.3647(4) 1.000 0.027(2) d U
C29 C Uani 0.4891(6) -0.1445(9) 0.3317(4) 1.000 0.032(2) d U
C30 C Uani 0.4357(6) -0.0979(8) 0.3817(4) 1.000 0.032(2) d U
C31 C Uani 0.4103(7) 0.0332(9) 0.3786(4) 1.000 0.031(2) d U
C32 C Uani 0.3824(6) 0.0755(10) 0.2776(4) 1.000 0.0232(19) d U
C33 C Uani 0.2601(7) 0.0267(11) 0.3253(5) 1.000 0.032(2) d U
C34 C Uani 0.2314(7) 0.0396(11) 0.2715(4) 1.000 0.033(2) d U
C35 C Uani 0.3063(7) 0.0767(11) 0.1820(4) 1.000 0.032(2) d U
C36 C Uani 0.4289(6) 0.2257(9) 0.1917(4) 1.000 0.0213(19) d U
C37 C Uani 0.3067(7) 0.2803(10) 0.1348(4) 1.000 0.032(2) d U
C38 C Uani 0.3647(6) 0.3719(10) 0.1370(4) 1.000 0.031(2) d U
C39 C Uani 0.5184(6) 0.4190(8) 0.1819(4) 1.000 0.034(3) d U
F1 F Uani -0.0574(4) 0.3946(7) 0.6277(3) 1.000 0.035(2) d .
F2 F Uani 0.0912(4) 0.5606(8) 0.6936(4) 1.000 0.058(3) d .
F3 F Uani 0.0554(5) 0.5179(8) 0.6042(3) 1.000 0.053(3) d .
P4 P Uani 0.6949(2) 0.5359(3) 0.31200(13) 1.000 0.0255(9) d .
F4 F Uani 0.0864(4) 0.3694(6) 0.6652(3) 1.000 0.034(2) d .
F5 F Uani -0.0207(5) 0.4357(7) 0.7190(3) 1.000 0.041(2) d .
F6 F Uani -0.0534(4) 0.5855(6) 0.6576(3) 1.000 0.041(2) d .
N17 N Uani 0.6950(6) 0.8470(8) 0.1753(3) 1.000 0.0225(17) d U
N18 N Uani 0.6371(5) 0.8406(8) 0.0923(3) 1.000 0.0204(17) d U
N19 N Uani 0.6729(6) 0.9621(8) 0.0157(4) 1.000 0.0198(17) d U
N20 N Uani 0.7668(5) 1.1037(8) 0.0117(3) 1.000 0.0216(17) d U
N21 N Uani 0.9874(6) 0.9719(8) 0.0090(3) 1.000 0.0188(17) d U
N22 N Uani 1.0379(6) 0.9223(8) 0.0918(4) 1.000 0.0211(17) d U
N23 N Uani 0.9910(6) 0.7860(8) 0.1562(4) 1.000 0.0194(17) d U
N24 N Uani 0.8835(5) 0.6509(8) 0.1487(3) 1.000 0.0189(17) d U
C40 C Uani 0.7581(8) 0.8592(12) 0.2244(4) 1.000 0.030(3) d U
C41 C Uani 0.7172(7) 0.8554(9) 0.1224(4) 1.000 0.0186(19) d U
C42 C Uani 0.6018(7) 0.8258(11) 0.1772(4) 1.000 0.0270(19) d U
C43 C Uani 0.5670(7) 0.8258(11) 0.1245(4) 1.000 0.0251(19) d U
C44 C Uani 0.6334(7) 0.8462(9) 0.0314(4) 1.000 0.0208(17) d U
C45 C Uani 0.7566(7) 0.9989(10) 0.0353(4) 1.000 0.020(2) d U
C46 C Uani 0.6310(7) 1.0486(10) -0.0187(4) 1.000 0.021(2) d U
C47 C Uani 0.6912(7) 1.1347(10) -0.0222(4) 1.000 0.023(2) d U
C48 C Uani 0.8530(7) 1.1721(11) 0.0141(4) 1.000 0.025(2) d U
C49 C Uani 0.9063(7) 1.1403(11) -0.0361(5) 1.000 0.024(2) d U
C50 C Uani 0.9286(7) 1.0073(10) -0.0393(4) 1.000 0.021(2) d U
C51 C Uani 0.9581(6) 0.9344(10) 0.0584(4) 1.000 0.0183(19) d U
C52 C Uani 1.0808(7) 0.9844(10) 0.0119(5) 1.000 0.024(2) d U
C53 C Uani 1.1118(7) 0.9554(10) 0.0629(5) 1.000 0.024(2) d U
C54 C Uani 1.0405(7) 0.8884(11) 0.1504(4) 1.000 0.0228(19) d U
C55 C Uani 0.9043(7) 0.7664(10) 0.1339(4) 1.000 0.0164(19) d U
C56 C Uani 1.0238(7) 0.6791(10) 0.1828(4) 1.000 0.022(2) d U
C57 C Uani 0.9579(7) 0.6012(10) 0.1784(4) 1.000 0.023(2) d U
C58 C Uani 0.7980(7) 0.5902(10) 0.1344(4) 1.000 0.024(3) d U
P5 P Uani 0.3087(2) 0.7070(3) 0.19092(13) 1.000 0.0286(9) d .
F7 F Uani 0.3855(4) 0.6623(6) 0.4543(3) 1.000 0.0333(19) d .
F8 F Uani 0.3217(4) 0.7640(8) 0.5688(3) 1.000 0.064(3) d .
F9 F Uani 0.2831(4) 0.8023(6) 0.4777(3) 1.000 0.039(2) d .
F10 F Uani 0.4308(4) 0.8102(7) 0.5132(3) 1.000 0.058(3) d .
F11 F Uani 0.4218(4) 0.6233(8) 0.5449(3) 1.000 0.061(3) d .
F12 F Uani 0.2755(4) 0.6169(7) 0.5120(3) 1.000 0.041(2) d .
P6 P Uani 0.6409(2) 0.4959(3) -0.00195(15) 1.000 0.0374(10) d .
F13 F Uani 0.0564(5) 0.2264(7) 0.0965(3) 1.000 0.048(3) d .
F14 F Uani -0.0111(5) 0.2950(8) 0.2168(3) 1.000 0.046(3) d .
F15 F Uani -0.0532(4) 0.3427(6) 0.1281(3) 1.000 0.035(2) d .
F16 F Uani 0.0937(4) 0.3698(6) 0.1614(3) 1.000 0.035(2) d .
F17 F Uani 0.0995(5) 0.1748(8) 0.1862(4) 1.000 0.056(3) d .
F18 F Uani -0.0468(4) 0.1500(6) 0.1537(3) 1.000 0.037(2) d .
F19 F Uani 0.6239(5) 0.4283(8) 0.3003(4) 1.000 0.058(3) d .
F20 F Uani 0.7627(5) 0.6416(7) 0.3270(3) 1.000 0.051(3) d .
F21 F Uani 0.6436(5) 0.6112(7) 0.2648(3) 1.000 0.048(3) d .
F22 F Uani 0.7603(6) 0.4843(10) 0.2695(3) 1.000 0.069(4) d .
F23 F Uani 0.7475(5) 0.4576(7) 0.3603(3) 1.000 0.047(2) d .
F24 F Uani 0.6283(5) 0.5882(8) 0.3556(3) 1.000 0.056(3) d .
F25 F Uani 0.2556(5) 0.7932(8) 0.1470(3) 1.000 0.057(3) d .
F26 F Uani 0.3607(5) 0.6193(9) 0.2354(3) 1.000 0.058(3) d .
F27 F Uani 0.3750(5) 0.8117(7) 0.2083(3) 1.000 0.057(3) d .
F28 F Uani 0.3766(4) 0.6698(8) 0.1453(3) 1.000 0.049(2) d .
F29 F Uani 0.2416(5) 0.6021(7) 0.1715(4) 1.000 0.059(3) d .
F30 F Uani 0.2396(5) 0.7489(8) 0.2356(3) 1.000 0.061(3) d .
F31 F Uani 0.7167(5) 0.5959(8) -0.0104(4) 1.000 0.057(3) d .
F32 F Uani 0.5682(4) 0.3913(8) 0.0094(4) 1.000 0.071(3) d .
F33 F Uani 0.7154(4) 0.4177(7) 0.0313(3) 1.000 0.046(2) d .
F34 F Uani 0.6658(5) 0.4290(8) -0.0579(3) 1.000 0.072(3) d .
F35 F Uani 0.5657(5) 0.5701(9) -0.0350(3) 1.000 0.076(3) d .
F36 F Uani 0.6152(5) 0.5604(8) 0.0538(3) 1.000 0.052(3) d .
H1A H Uiso 0.27290 0.36910 0.23930 1.000 0.0430 c RU
H1B H Uiso 0.20360 0.45210 0.27040 1.000 0.0430 c RU
H1C H Uiso 0.19960 0.31000 0.27730 1.000 0.0430 c RU
H3 H Uiso 0.42740 0.42210 0.28580 1.000 0.0340 c RU
H4 H Uiso 0.49930 0.42230 0.38150 1.000 0.0350 c RU
H5A H Uiso 0.43530 0.37280 0.48130 1.000 0.0250 c RU
H5B H Uiso 0.33780 0.43540 0.48420 1.000 0.0250 c RU
H7 H Uiso 0.43140 0.17150 0.53270 1.000 0.0290 c RU
H8 H Uiso 0.31700 0.00980 0.53930 1.000 0.0240 c RU
H9A H Uiso 0.15770 -0.03210 0.48540 1.000 0.0260 c RU
H9B H Uiso 0.10920 0.07550 0.45080 1.000 0.0260 c RU
H10A H Uiso 0.13210 0.06440 0.57030 1.000 0.0290 c RU
H10B H Uiso 0.03730 0.04500 0.53500 1.000 0.0290 c RU
H11A H Uiso 0.04620 0.24000 0.57450 1.000 0.0320 c RU
H11B H Uiso 0.13400 0.26770 0.54050 1.000 0.0320 c RU
H13 H Uiso -0.11190 0.21440 0.51850 1.000 0.0280 c RU
H14 H Uiso -0.17130 0.27490 0.42290 1.000 0.0280 c RU
H15A H Uiso -0.10120 0.34610 0.33540 1.000 0.0240 c RU
H15B H Uiso -0.00800 0.27430 0.32930 1.000 0.0240 c RU
H17 H Uiso -0.07740 0.56620 0.30040 1.000 0.0290 c RU
H18 H Uiso 0.04880 0.71580 0.31130 1.000 0.0280 c RU
H19A H Uiso 0.24500 0.63370 0.33520 1.000 0.0400 c RU
H19B H Uiso 0.23850 0.59930 0.39950 1.000 0.0400 c RU
H19C H Uiso 0.19540 0.72200 0.37600 1.000 0.0400 c RU
H20A H Uiso 0.55740 0.23510 0.10480 1.000 0.0410 c RU
H20B H Uiso 0.54210 0.09850 0.12150 1.000 0.0410 c RU
H20C H Uiso 0.62270 0.13340 0.08300 1.000 0.0410 c RU
H22 H Uiso 0.77460 0.20290 0.13070 1.000 0.0350 c RU
H23 H Uiso 0.83690 0.22160 0.22860 1.000 0.0360 c RU
H24A H Uiso 0.67080 0.24460 0.32220 1.000 0.0350 c RU
H24B H Uiso 0.77000 0.18420 0.32350 1.000 0.0350 c RU
H26 H Uiso 0.76780 -0.01230 0.37900 1.000 0.0340 c RU
H27 H Uiso 0.65970 -0.17870 0.38650 1.000 0.0320 c RU
H29A H Uiso 0.50220 -0.23080 0.33640 1.000 0.0390 c RU
H29B H Uiso 0.45200 -0.13310 0.29620 1.000 0.0390 c RU
H30A H Uiso 0.37930 -0.14550 0.38340 1.000 0.0390 c RU
H30B H Uiso 0.47340 -0.11200 0.41680 1.000 0.0390 c RU
H31A H Uiso 0.37760 0.05580 0.41180 1.000 0.0370 c RU
H31B H Uiso 0.46600 0.08270 0.37810 1.000 0.0370 c RU
H33 H Uiso 0.22430 0.00400 0.35510 1.000 0.0380 c RU
H34 H Uiso 0.17050 0.03230 0.25620 1.000 0.0390 c RU
H35A H Uiso 0.34210 0.01080 0.16680 1.000 0.0380 c RU
H35B H Uiso 0.24340 0.07240 0.16480 1.000 0.0380 c RU
H37 H Uiso 0.24960 0.27640 0.11390 1.000 0.0380 c RU
H38 H Uiso 0.35670 0.44660 0.11850 1.000 0.0370 c RU
H39A H Uiso 0.54940 0.42940 0.14730 1.000 0.0500 c RU
H39B H Uiso 0.56100 0.38470 0.21070 1.000 0.0500 c RU
H39C H Uiso 0.49700 0.49680 0.19450 1.000 0.0500 c RU
H40A H Uiso 0.81480 0.89580 0.21360 1.000 0.0450 c RU
H40B H Uiso 0.77120 0.78020 0.24060 1.000 0.0450 c RU
H40C H Uiso 0.73070 0.90990 0.25210 1.000 0.0450 c RU
H42 H Uiso 0.56950 0.81370 0.20970 1.000 0.0320 c RU
H43 H Uiso 0.50470 0.81700 0.11220 1.000 0.0300 c RU
H44A H Uiso 0.56950 0.84000 0.01600 1.000 0.0250 c RU
H44B H Uiso 0.66850 0.77940 0.01650 1.000 0.0250 c RU
H46 H Uiso 0.57120 1.04600 -0.03620 1.000 0.0250 c RU
H47 H Uiso 0.68390 1.20530 -0.04400 1.000 0.0280 c RU
H48A H Uiso 0.88970 1.15270 0.04900 1.000 0.0290 c RU
H48B H Uiso 0.83980 1.25880 0.01400 1.000 0.0290 c RU
H49A H Uiso 0.96380 1.18650 -0.03430 1.000 0.0280 c RU
H49B H Uiso 0.87030 1.16410 -0.07070 1.000 0.0280 c RU
H50A H Uiso 0.87150 0.96010 -0.04040 1.000 0.0250 c RU
H50B H Uiso 0.95940 0.99070 -0.07390 1.000 0.0250 c RU
H52 H Uiso 1.11640 1.00940 -0.01760 1.000 0.0280 c RU
H53 H Uiso 1.17350 0.95700 0.07710 1.000 0.0290 c RU
H54A H Uiso 1.10430 0.87520 0.16470 1.000 0.0280 c RU
H54B H Uiso 1.01470 0.95350 0.17240 1.000 0.0280 c RU
H56 H Uiso 1.08270 0.66690 0.20050 1.000 0.0270 c RU
H57 H Uiso 0.96060 0.52250 0.19320 1.000 0.0270 c RU
H58A H Uiso 0.77240 0.61860 0.09810 1.000 0.0370 c RU
H58B H Uiso 0.75510 0.60700 0.16300 1.000 0.0370 c RU
H58C H Uiso 0.80860 0.50380 0.13260 1.000 0.0370 c RU

loop_
_atom_type_symbol
_atom_type_description
_atom_type_scat_dispersion_real
_atom_type_scat_dispersion_imag
_atom_type_scat_source
C C 0.0033 0.0016 ' International Tables Vol C Tables 4.2.6.8 and 6.1.1.4'
H H 0.0000 0.0000 ' International Tables Vol C Tables 4.2.6.8 and 6.1.1.4'
F F 0.0171 0.0103 ' International Tables Vol C Tables 4.2.6.8 and 6.1.1.4'
N N 0.0061 0.0033 ' International Tables Vol C Tables 4.2.6.8 and 6.1.1.4'
P P 0.1023 0.0942 ' International Tables Vol C Tables 4.2.6.8 and 6.1.1.4'
Pd Pd -0.9988 1.0072 ' International Tables Vol C Tables 4.2.6.8 and 6.1.1.4'

loop_
_geom_angle_atom_site_label_1
_geom_angle_atom_site_label_2
_geom_angle_atom_site_label_3
_geom_angle
_geom_angle_publ_flag
C2 Pd1 C6 84.8(4) yes
C2 Pd1 C12 175.7(4) yes
C2 Pd1 C16 92.3(4) yes
C6 Pd1 C12 97.5(4) yes
C6 Pd1 C16 173.1(4) yes
C12 Pd1 C16 85.8(4) yes
C21 Pd2 C36 93.3(4) yes
C21 Pd2 C25 84.4(4) yes
C21 Pd2 C32 178.4(4) yes
C32 Pd2 C36 85.6(4) yes
C25 Pd2 C32 96.8(4) yes
C25 Pd2 C36 175.9(4) yes
C41 Pd3 C55 92.8(4) yes
C45 Pd3 C55 172.3(4) yes
C51 Pd3 C55 86.0(4) yes
C45 Pd3 C51 97.5(4) yes
C41 Pd3 C51 175.2(4) yes
C41 Pd3 C45 84.3(4) yes
F1 P1 F3 89.8(4) yes
F1 P1 F2 179.0(5) yes
F5 P1 F6 90.4(4) yes
F2 P1 F5 91.1(5) yes
F1 P1 F4 90.1(4) yes
F1 P1 F5 89.8(4) yes
F1 P1 F6 89.1(4) yes
F3 P1 F5 179.4(5) yes
F2 P1 F3 89.3(5) yes
F2 P1 F4 90.3(4) yes
F4 P1 F6 179.1(4) yes
F3 P1 F4 90.4(4) yes
F3 P1 F6 90.1(4) yes
F2 P1 F6 90.6(4) yes
F4 P1 F5 89.2(4) yes
C1 N1 C3 124.0(8) yes
C1 N1 C2 125.4(8) yes
C2 N1 C3 110.6(8) yes
F7 P2 F9 90.3(4) yes
F8 P2 F9 90.6(4) yes
F7 P2 F8 179.1(4) yes
C4 N2 C5 128.9(8) yes
F7 P2 F12 90.8(4) yes
C2 N2 C4 110.1(8) yes
C2 N2 C5 121.0(8) yes
F11 P2 F12 89.7(4) yes
F9 P2 F12 89.4(4) yes
F7 P2 F10 90.5(4) yes
F7 P2 F11 89.1(4) yes
F9 P2 F11 178.9(4) yes
F10 P2 F11 89.1(4) yes
F10 P2 F12 178.2(4) yes
F8 P2 F10 89.4(4) yes
F8 P2 F11 90.1(4) yes
F8 P2 F12 89.3(4) yes
F9 P2 F10 91.8(4) yes
C6 N3 C7 112.3(9) yes
C5 N3 C6 120.7(8) yes
C5 N3 C7 127.0(9) yes
C6 N4 C9 124.7(8) yes
C8 N4 C9 122.8(8) yes
C6 N4 C8 111.7(8) yes
C12 N5 C13 111.7(9) yes
C11 N5 C13 121.2(9) yes
C11 N5 C12 126.2(9) yes
C12 N6 C14 112.5(8) yes
C12 N6 C15 122.9(8) yes
C14 N6 C15 124.5(8) yes
C15 N7 C17 127.4(9) yes
C15 N7 C16 118.8(8) yes
C16 N7 C17 113.9(9) yes
C16 N8 C18 112.2(8) yes
C18 N8 C19 120.8(9) yes
C16 N8 C19 127.0(9) yes
N1 C2 N2 105.4(7) yes
Pd1 C2 N2 122.3(7) yes
Pd1 C2 N1 132.4(7) yes
N1 C3 C4 108.4(10) yes
N2 C4 C3 105.6(9) yes
N2 C5 N3 110.3(8) yes
Pd1 C6 N3 121.9(7) yes
N3 C6 N4 102.9(8) yes
Pd1 C6 N4 135.2(7) yes
N3 C7 C8 106.9(9) yes
N4 C8 C7 106.2(9) yes
N4 C9 C10 110.1(8) yes
C9 C10 C11 113.3(10) no
N5 C11 C10 110.7(9) yes
N5 C12 N6 103.7(8) yes
Pd1 C12 N5 134.7(7) yes
Pd1 C12 N6 121.7(7) yes
N5 C13 C14 106.1(9) yes
N6 C14 C13 106.0(9) yes
N6 C15 N7 109.0(8) yes
Pd1 C16 N7 125.4(7) yes
N7 C16 N8 102.5(8) yes
Pd1 C16 N8 131.6(7) yes
N7 C17 C18 105.9(9) yes
N8 C18 C17 105.5(9) yes
N1 C1 H1A 109.00 no
N1 C1 H1B 110.00 no
N1 C1 H1C 109.00 no
H1B C1 H1C 109.00 no
H1A C1 H1C 109.00 no
H1A C1 H1B 109.00 no
F17 P3 F18 89.8(4) yes
F13 P3 F14 178.9(5) yes
F14 P3 F16 89.8(4) yes
F14 P3 F17 90.7(5) yes
F13 P3 F15 89.2(4) yes
F13 P3 F16 90.0(4) yes
F13 P3 F17 90.5(5) yes
F13 P3 F18 90.3(4) yes
F14 P3 F15 89.7(4) yes
F15 P3 F16 90.9(4) yes
F15 P3 F17 179.2(4) yes
F15 P3 F18 89.5(4) yes
F16 P3 F18 179.4(4) yes
N1 C3 H3 126.00 no
C4 C3 H3 126.00 no
F14 P3 F18 89.8(4) yes
F16 P3 F17 89.7(4) yes
N2 C4 H4 127.00 no
C3 C4 H4 127.00 no
N3 C5 H5A 110.00 no
N2 C5 H5B 110.00 no
N2 C5 H5A 110.00 no
H5A C5 H5B 108.00 no
N3 C5 H5B 110.00 no
N3 C7 H7 127.00 no
C8 C7 H7 126.00 no
C7 C8 H8 127.00 no
N4 C8 H8 127.00 no
N4 C9 H9A 110.00 no
C20 N9 C21 124.5(8) yes
N4 C9 H9B 110.00 no
C10 C9 H9A 110.00 no
C20 N9 C22 123.9(7) yes
C10 C9 H9B 110.00 no
C21 N9 C22 111.6(8) yes
H9A C9 H9B 108.00 no
C21 N10 C23 111.1(8) yes
H10A C10 H10B 108.00 no
C21 N10 C24 122.7(8) yes
C9 C10 H10A 109.00 no
C9 C10 H10B 109.00 no
C23 N10 C24 126.1(8) yes
C11 C10 H10B 109.00 no
C11 C10 H10A 109.00 no
C24 N11 C26 126.4(8) yes
C24 N11 C25 122.2(8) yes
N5 C11 H11A 110.00 no
N5 C11 H11B 109.00 no
C10 C11 H11A 110.00 no
C10 C11 H11B 109.00 no
C25 N11 C26 111.4(8) yes
H11A C11 H11B 108.00 no
C25 N12 C27 110.8(8) yes
C27 N12 C29 122.3(9) yes
C25 N12 C29 126.0(8) yes
C32 N13 C33 110.3(9) yes
C31 N13 C33 122.5(9) yes
C14 C13 H13 127.00 no
C31 N13 C32 126.0(8) yes
N5 C13 H13 127.00 no
C32 N14 C34 111.8(9) yes
C34 N14 C35 125.6(8) yes
N6 C14 H14 127.00 no
C32 N14 C35 122.6(8) yes
C13 C14 H14 127.00 no
C35 N15 C37 126.1(9) yes
N7 C15 H15B 110.00 no
H15A C15 H15B 108.00 no
C35 N15 C36 123.0(8) yes
N7 C15 H15A 110.00 no
C36 N15 C37 110.9(9) yes
N6 C15 H15A 110.00 no
N6 C15 H15B 110.00 no
C36 N16 C38 111.9(8) yes
C38 N16 C39 120.4(8) yes
C36 N16 C39 127.7(8) yes
N7 C17 H17 127.00 no
C18 C17 H17 127.00 no
N8 C18 H18 127.00 no
C17 C18 H18 127.00 no
H19A C19 H19C 110.00 no
H19A C19 H19B 109.00 no
N8 C19 H19C 109.00 no
H19B C19 H19C 109.00 no
N8 C19 H19A 109.00 no
N8 C19 H19B 109.00 no
Pd2 C21 N9 131.9(7) yes
Pd2 C21 N10 123.2(7) yes
N9 C21 N10 104.6(8) yes
N9 C22 C23 107.4(9) yes
N10 C23 C22 105.3(9) yes
N10 C24 N11 108.2(8) yes
N11 C25 N12 104.3(8) yes
Pd2 C25 N12 132.6(7) yes
Pd2 C25 N11 123.0(7) yes
N11 C26 C27 107.0(9) yes
N12 C27 C26 106.5(9) yes
N12 C29 C30 108.4(8) yes
C29 C30 C31 114.8(8) no
N13 C31 C30 108.8(8) yes
Pd2 C32 N14 121.7(7) yes
Pd2 C32 N13 134.2(7) yes
N13 C32 N14 104.1(8) yes
N13 C33 C34 106.5(10) yes
N14 C34 C33 107.3(9) yes
N14 C35 N15 108.4(8) yes
Pd2 C36 N16 134.2(7) yes
Pd2 C36 N15 121.5(7) yes
N15 C36 N16 104.2(8) yes
N15 C37 C38 106.4(9) yes
N16 C38 C37 106.6(9) yes
F20 P4 F23 88.7(4) yes
F19 P4 F21 90.0(5) yes
F19 P4 F20 176.7(5) yes
F23 P4 F24 90.8(4) yes
F22 P4 F24 179.8(7) yes
F19 P4 F22 91.8(5) yes
F19 P4 F23 89.7(5) yes
F19 P4 F24 88.2(5) yes
F20 P4 F21 91.7(4) yes
F20 P4 F22 91.1(5) yes
F22 P4 F23 88.9(4) yes
F21 P4 F22 90.9(5) yes
F21 P4 F23 179.6(4) yes
F20 P4 F24 89.0(4) yes
F21 P4 F24 89.4(4) yes
C40 N17 C42 124.4(8) yes
C40 N17 C41 125.4(9) yes
C41 N17 C42 110.2(8) yes
C41 N18 C44 120.2(8) yes
C41 N18 C43 112.6(8) yes
C43 N18 C44 127.1(8) yes
C44 N19 C46 126.5(9) yes
C44 N19 C45 122.8(9) yes
C45 N19 C46 110.7(9) yes
N9 C20 H20A 110.00 no
C45 N20 C47 111.6(8) yes
C45 N20 C48 124.5(8) yes
H20B C20 H20C 109.00 no
C47 N20 C48 123.3(9) yes
H20A C20 H20B 110.00 no
N9 C20 H20B 109.00 no
N9 C20 H20C 109.00 no
H20A C20 H20C 110.00 no
C50 N21 C51 125.1(8) yes
C50 N21 C52 123.4(8) yes
C51 N21 C52 111.2(8) yes
N9 C22 H22 126.00 no
C53 N22 C54 125.8(9) yes
C23 C22 H22 126.00 no
C51 N22 C53 110.5(9) yes
C51 N22 C54 123.6(9) yes
C54 N23 C56 125.5(9) yes
N10 C23 H23 127.00 no
C55 N23 C56 108.7(9) yes
C54 N23 C55 125.6(9) yes
C22 C23 H23 127.00 no
N11 C24 H24B 110.00 no
C57 N24 C58 125.3(9) yes
N10 C24 H24B 110.00 no
N11 C24 H24A 110.00 no
H24A C24 H24B 108.00 no
N10 C24 H24A 110.00 no
C55 N24 C57 109.1(8) yes
C55 N24 C58 125.5(8) yes
N11 C26 H26 126.00 no
C27 C26 H26 127.00 no
C26 C27 H27 127.00 no
N12 C27 H27 127.00 no
C30 C29 H29B 110.00 no
H29A C29 H29B 108.00 no
N12 C29 H29B 110.00 no
C30 C29 H29A 110.00 no
N12 C29 H29A 110.00 no
H30A C30 H30B 108.00 no
C29 C30 H30A 108.00 no
C29 C30 H30B 109.00 no
C31 C30 H30A 109.00 no
C31 C30 H30B 109.00 no
N13 C31 H31A 110.00 no
H31A C31 H31B 108.00 no
C30 C31 H31B 110.00 no
C30 C31 H31A 110.00 no
N13 C31 H31B 110.00 no
C34 C33 H33 127.00 no
N13 C33 H33 127.00 no
C33 C34 H34 126.00 no
N14 C34 H34 126.00 no
N15 C35 H35A 110.00 no
N14 C35 H35A 110.00 no
N14 C35 H35B 110.00 no
H35A C35 H35B 108.00 no
N15 C35 H35B 110.00 no
C38 C37 H37 127.00 no
N15 C37 H37 127.00 no
C37 C38 H38 127.00 no
N16 C38 H38 127.00 no
N16 C39 H39B 110.00 no
N16 C39 H39A 109.00 no
H39B C39 H39C 109.00 no
H39A C39 H39C 109.00 no
N16 C39 H39C 110.00 no
H39A C39 H39B 109.00 no
Pd3 C41 N17 132.8(8) yes
Pd3 C41 N18 123.2(7) yes
N17 C41 N18 103.9(8) yes
N17 C42 C43 106.6(9) yes
N18 C43 C42 106.6(9) yes
N18 C44 N19 107.6(8) yes
N19 C45 N20 104.4(9) yes
Pd3 C45 N19 120.1(8) yes
Pd3 C45 N20 135.5(8) yes
N19 C46 C47 105.9(9) yes
N20 C47 C46 107.4(9) yes
N20 C48 C49 109.5(9) yes
C48 C49 C50 113.0(10) no
N21 C50 C49 110.1(9) yes
Pd3 C51 N21 135.6(7) yes
Pd3 C51 N22 121.0(7) yes
N21 C51 N22 103.3(8) yes
N21 C52 C53 107.7(10) yes
N22 C53 C52 107.3(9) yes
N22 C54 N23 109.6(9) yes
Pd3 C55 N23 121.8(8) yes
Pd3 C55 N24 132.8(7) yes
N23 C55 N24 105.4(8) yes
N23 C56 C57 107.3(9) yes
N24 C57 C56 109.4(10) yes
F25 P5 F26 179.1(4) yes
F25 P5 F27 89.6(4) yes
F25 P5 F28 90.3(4) yes
F29 P5 F30 90.2(5) yes
F28 P5 F30 177.9(5) yes
F26 P5 F27 91.1(4) yes
F26 P5 F28 90.3(4) yes
F26 P5 F29 90.2(5) yes
F26 P5 F30 91.7(4) yes
F27 P5 F28 88.3(4) yes
F25 P5 F29 89.1(5) yes
F25 P5 F30 87.7(4) yes
F28 P5 F29 90.6(5) yes
F27 P5 F29 178.4(5) yes
F27 P5 F30 90.8(4) yes
H40A C40 H40B 109.00 no
N17 C40 H40C 109.00 no
H40A C40 H40C 109.00 no
H40B C40 H40C 109.00 no
N17 C40 H40B 110.00 no
N17 C40 H40A 109.00 no
N17 C42 H42 127.00 no
C43 C42 H42 127.00 no
N18 C43 H43 127.00 no
C42 C43 H43 127.00 no
N18 C44 H44B 110.00 no
N19 C44 H44A 110.00 no
N19 C44 H44B 110.00 no
N18 C44 H44A 110.00 no
H44A C44 H44B 109.00 no
N19 C46 H46 127.00 no
C47 C46 H46 127.00 no
C46 C47 H47 126.00 no
N20 C47 H47 126.00 no
N20 C48 H48B 110.00 no
C49 C48 H48A 110.00 no
N20 C48 H48A 110.00 no
C49 C48 H48B 110.00 no
H48A C48 H48B 108.00 no
C48 C49 H49B 109.00 no
H49A C49 H49B 108.00 no
C50 C49 H49A 109.00 no
C50 C49 H49B 109.00 no
C48 C49 H49A 109.00 no
H50A C50 H50B 108.00 no
N21 C50 H50A 110.00 no
N21 C50 H50B 110.00 no
C49 C50 H50A 110.00 no
C49 C50 H50B 110.00 no
N21 C52 H52 126.00 no
C53 C52 H52 126.00 no
C52 C53 H53 126.00 no
N22 C53 H53 126.00 no
H54A C54 H54B 108.00 no
N22 C54 H54B 110.00 no
N23 C54 H54A 110.00 no
N22 C54 H54A 110.00 no
N23 C54 H54B 110.00 no
N23 C56 H56 126.00 no
C57 C56 H56 126.00 no
N24 C57 H57 125.00 no
C56 C57 H57 125.00 no
H58B C58 H58C 109.00 no
H58A C58 H58B 109.00 no
H58A C58 H58C 109.00 no
N24 C58 H58A 110.00 no
N24 C58 H58B 109.00 no
N24 C58 H58C 110.00 no
F31 P6 F32 176.7(5) yes
F31 P6 F33 89.1(4) yes
F31 P6 F34 91.2(5) yes
F31 P6 F35 92.3(5) yes
F31 P6 F36 89.8(5) yes
F32 P6 F33 87.6(4) yes
F32 P6 F34 89.6(5) yes
F32 P6 F35 90.9(5) yes
F32 P6 F36 89.4(5) yes
F33 P6 F34 88.6(4) yes
F33 P6 F35 178.5(5) yes
F33 P6 F36 91.3(4) yes
F34 P6 F35 90.9(4) yes
F34 P6 F36 179.1(5) yes
F35 P6 F36 89.2(4) yes

loop_
_geom_bond_atom_site_label_1
_geom_bond_atom_site_label_2
_geom_bond_distance
_geom_bond_publ_flag
Pd1 C2 2.019(9) yes
Pd1 C6 2.031(10) yes
Pd1 C12 2.055(9) yes
Pd1 C16 2.023(10) yes
Pd2 C32 2.025(9) yes
Pd2 C21 2.051(9) yes
Pd2 C25 2.033(10) yes
Pd2 C36 2.066(10) yes
Pd3 C55 2.017(11) yes
Pd3 C51 2.036(9) yes
Pd3 C41 2.021(10) yes
Pd3 C45 2.044(10) yes
P1 F4 1.579(7) yes
P1 F6 1.594(7) yes
P1 F3 1.582(8) yes
P1 F5 1.596(8) yes
P1 F1 1.618(8) yes
P1 F2 1.588(9) yes
N1 C3 1.376(13) yes
N1 C1 1.480(13) yes
N1 C2 1.355(12) yes
P2 F11 1.611(8) yes
N2 C2 1.350(12) yes
N2 C4 1.424(13) yes
N2 C5 1.450(12) yes
P2 F8 1.578(8) yes
P2 F9 1.606(7) yes
P2 F10 1.572(8) yes
P2 F7 1.595(8) yes
P2 F12 1.574(8) yes
N3 C7 1.378(13) yes
N3 C6 1.364(13) yes
N3 C5 1.436(13) yes
N4 C8 1.394(13) yes
N4 C9 1.451(12) yes
N4 C6 1.372(13) yes
N5 C11 1.473(15) yes
N5 C12 1.342(13) yes
N5 C13 1.395(14) yes
N6 C14 1.372(13) yes
N6 C15 1.453(12) yes
N6 C12 1.355(12) yes
N7 C15 1.523(14) yes
N7 C17 1.336(14) yes
N7 C16 1.343(14) yes
N8 C18 1.380(13) yes
N8 C19 1.462(13) yes
N8 C16 1.334(13) yes
C3 C4 1.335(17) no
C7 C8 1.349(15) no
C9 C10 1.522(15) no
C10 C11 1.524(17) no
C13 C14 1.354(14) no
C17 C18 1.353(15) no
C1 H1A 0.9800 no
C1 H1C 0.9800 no
C1 H1B 0.9800 no
P3 F16 1.609(7) yes
C3 H3 0.9500 no
P3 F15 1.583(7) yes
P3 F17 1.597(9) yes
P3 F18 1.602(7) yes
P3 F14 1.596(8) yes
P3 F13 1.613(8) yes
C4 H4 0.9500 no
C5 H5A 0.9900 no
C5 H5B 0.9900 no
C7 H7 0.9500 no
C8 H8 0.9500 no
N9 C21 1.332(12) yes
C9 H9A 0.9900 no
C9 H9B 0.9900 no
N9 C22 1.369(13) yes
N9 C20 1.480(12) yes
C10 H10A 0.9900 no
C10 H10B 0.9900 no
N10 C24 1.421(12) yes
N10 C21 1.342(12) yes
N10 C23 1.398(13) yes
N11 C24 1.457(13) yes
N11 C25 1.360(12) yes
C11 H11A 0.9900 no
C11 H11B 0.9900 no
N11 C26 1.370(13) yes
N12 C25 1.336(13) yes
N12 C27 1.403(12) yes
N12 C29 1.435(12) yes
C13 H13 0.9500 no
N13 C33 1.404(13) yes
N13 C32 1.354(13) yes
N13 C31 1.427(13) yes
C14 H14 0.9500 no
N14 C35 1.468(14) yes
N14 C34 1.357(13) yes
N14 C32 1.365(12) yes
C15 H15A 0.9900 no
C15 H15B 0.9900 no
N15 C35 1.447(15) yes
N15 C37 1.408(13) yes
N15 C36 1.347(13) yes
N16 C38 1.385(12) yes
N16 C39 1.493(12) yes
N16 C36 1.348(13) yes
C17 H17 0.9500 no
C18 H18 0.9500 no
C19 H19C 0.9800 no
C19 H19A 0.9800 no
C19 H19B 0.9800 no
C22 C23 1.336(14) no
C26 C27 1.331(14) no
C29 C30 1.567(13) no
C30 C31 1.515(13) no
C33 C34 1.340(15) no
C37 C38 1.333(15) no
P4 F21 1.566(8) yes
P4 F22 1.559(9) yes
P4 F23 1.610(8) yes
P4 F19 1.607(9) yes
P4 F20 1.574(8) yes
P4 F24 1.592(8) yes
N17 C41 1.335(12) yes
N17 C42 1.396(14) yes
N17 C40 1.458(13) yes
N18 C43 1.340(12) yes
N18 C44 1.461(12) yes
N18 C41 1.352(13) yes
N19 C45 1.354(14) yes
N19 C44 1.480(13) yes
N19 C46 1.390(14) yes
C20 H20B 0.9800 no
C20 H20A 0.9800 no
N20 C47 1.379(13) yes
N20 C48 1.480(13) yes
N20 C45 1.315(14) yes
C20 H20C 0.9800 no
N21 C51 1.355(12) yes
N21 C50 1.455(13) yes
N21 C52 1.379(14) yes
N22 C51 1.384(13) yes
N22 C54 1.455(14) yes
C22 H22 0.9500 no
N22 C53 1.379(14) yes
N23 C55 1.369(14) yes
N23 C54 1.370(15) yes
C23 H23 0.9500 no
N23 C56 1.425(14) yes
N24 C55 1.380(14) yes
C24 H24A 0.9900 no
C24 H24B 0.9900 no
N24 C58 1.451(13) yes
N24 C57 1.383(13) yes
C26 H26 0.9500 no
C27 H27 0.9500 no
C29 H29B 0.9900 no
C29 H29A 0.9900 no
C30 H30B 0.9900 no
C30 H30A 0.9900 no
C31 H31B 0.9900 no
C31 H31A 0.9900 no
C33 H33 0.9500 no
C34 H34 0.9500 no
C35 H35B 0.9900 no
C35 H35A 0.9900 no
C37 H37 0.9500 no
C38 H38 0.9500 no
C39 H39B 0.9800 no
C39 H39C 0.9800 no
C39 H39A 0.9800 no
C42 C43 1.333(14) no
C46 C47 1.315(15) no
C48 C49 1.523(15) no
C49 C50 1.527(17) no
C52 C53 1.319(17) no
C56 C57 1.303(15) no
P5 F25 1.595(9) yes
P5 F26 1.607(9) yes
P5 F27 1.564(8) yes
P5 F28 1.586(7) yes
P5 F29 1.584(8) yes
P5 F30 1.596(8) yes
C40 H40C 0.9800 no
C40 H40A 0.9800 no
C40 H40B 0.9800 no
C42 H42 0.9500 no
C43 H43 0.9500 no
C44 H44B 0.9900 no
C44 H44A 0.9900 no
C46 H46 0.9500 no
C47 H47 0.9500 no
C48 H48B 0.9900 no
C48 H48A 0.9900 no
C49 H49A 0.9900 no
C49 H49B 0.9900 no
C50 H50B 0.9900 no
C50 H50A 0.9900 no
C52 H52 0.9500 no
C53 H53 0.9500 no
C54 H54A 0.9900 no
C54 H54B 0.9900 no
C56 H56 0.9500 no
C57 H57 0.9500 no
C58 H58C 0.9800 no
C58 H58A 0.9800 no
C58 H58B 0.9800 no
P6 F31 1.602(9) yes
P6 F32 1.621(8) yes
P6 F33 1.578(8) yes
P6 F34 1.601(8) yes
P6 F35 1.558(9) yes
P6 F36 1.588(8) yes

loop_
_geom_torsion_atom_site_label_1
_geom_torsion_atom_site_label_2
_geom_torsion_atom_site_label_3
_geom_torsion_atom_site_label_4
_geom_torsion
_geom_torsion_publ_flag
C6 Pd1 C2 N1 138.2(10) no
C6 Pd1 C2 N2 -39.3(9) no
C16 Pd1 C2 N1 -48.1(10) no
C16 Pd1 C2 N2 134.4(9) no
C2 Pd1 C6 N3 36.9(8) no
C2 Pd1 C6 N4 -141.4(10) no
C12 Pd1 C6 N3 -146.8(8) no
C12 Pd1 C6 N4 34.9(10) no
C6 Pd1 C12 N5 28.0(11) no
C6 Pd1 C12 N6 -151.3(8) no
C16 Pd1 C12 N5 -145.9(11) no
C16 Pd1 C12 N6 34.8(8) no
C2 Pd1 C16 N7 143.3(9) no
C2 Pd1 C16 N8 -46.4(10) no
C12 Pd1 C16 N7 -32.8(9) no
C12 Pd1 C16 N8 137.5(10) no
C21 Pd2 C36 N15 142.4(8) no
C21 Pd2 C36 N16 -43.6(10) no
C32 Pd2 C36 N15 -36.5(8) no
C25 Pd2 C21 N9 140.2(10) no
C25 Pd2 C21 N10 -33.1(9) no
C36 Pd2 C21 N9 -43.2(10) no
C36 Pd2 C21 N10 143.5(9) no
C21 Pd2 C25 N11 33.6(8) no
C21 Pd2 C25 N12 -141.5(10) no
C32 Pd2 C25 N11 -147.5(8) no
C32 Pd2 C25 N12 37.4(10) no
C25 Pd2 C32 N13 33.3(12) no
C25 Pd2 C32 N14 -149.0(9) no
C36 Pd2 C32 N13 -143.3(12) no
C36 Pd2 C32 N14 34.4(9) no
C32 Pd2 C36 N16 137.6(10) no
C55 Pd3 C51 N22 -31.7(9) no
C41 Pd3 C55 N23 -140.0(8) no
C55 Pd3 C51 N21 144.9(12) no
C41 Pd3 C55 N24 42.9(10) no
C51 Pd3 C55 N23 35.4(8) no
C45 Pd3 C41 N17 -136.2(11) no
C45 Pd3 C41 N18 39.6(9) no
C55 Pd3 C41 N17 51.0(11) no
C55 Pd3 C41 N18 -133.2(9) no
C41 Pd3 C45 N19 -40.4(8) no
C41 Pd3 C45 N20 142.3(11) no
C51 Pd3 C45 N19 144.1(8) no
C51 Pd3 C45 N20 -33.2(11) no
C45 Pd3 C51 N21 -28.2(12) no
C45 Pd3 C51 N22 155.2(9) no
C51 Pd3 C55 N24 -141.7(10) no
C1 N1 C2 Pd1 1.6(16) no
C1 N1 C2 N2 179.4(10) no
C2 N1 C3 C4 1.1(13) no
C1 N1 C3 C4 -180.0(10) no
C3 N1 C2 Pd1 -179.5(8) no
C3 N1 C2 N2 -1.7(12) no
C5 N2 C2 N1 -176.1(9) no
C4 N2 C2 N1 1.6(12) no
C5 N2 C2 Pd1 2.0(14) no
C2 N2 C4 C3 -1.0(13) no
C4 N2 C2 Pd1 179.7(8) no
C5 N2 C4 C3 176.5(11) no
C2 N2 C5 N3 53.0(13) no
C4 N2 C5 N3 -124.3(12) no
C7 N3 C6 N4 -1.1(10) no
C7 N3 C5 N2 128.0(10) no
C5 N3 C7 C8 177.6(9) no
C6 N3 C5 N2 -55.4(11) no
C7 N3 C6 Pd1 -180.0(7) no
C5 N3 C6 Pd1 2.9(12) no
C5 N3 C6 N4 -178.3(8) no
C6 N3 C7 C8 0.7(11) no
C9 N4 C8 C7 -171.4(9) no
C8 N4 C6 Pd1 179.8(8) no
C8 N4 C6 N3 1.2(10) no
C9 N4 C6 Pd1 -9.9(15) no
C9 N4 C6 N3 171.5(8) no
C6 N4 C8 C7 -0.9(11) no
C6 N4 C9 C10 -89.3(11) no
C8 N4 C9 C10 79.9(12) no
C12 N5 C13 C14 -2.6(12) no
C12 N5 C11 C10 -88.1(12) no
C13 N5 C11 C10 79.8(12) no
C11 N5 C12 Pd1 -8.7(17) no
C11 N5 C13 C14 -172.1(10) no
C11 N5 C12 N6 170.6(10) no
C13 N5 C12 Pd1 -177.6(8) no
C13 N5 C12 N6 1.7(11) no
C12 N6 C14 C13 -1.3(12) no
C15 N6 C12 Pd1 2.7(13) no
C15 N6 C12 N5 -176.8(9) no
C14 N6 C15 N7 129.8(10) no
C15 N6 C14 C13 175.1(10) no
C12 N6 C15 N7 -54.2(12) no
C14 N6 C12 N5 -0.3(12) no
C14 N6 C12 Pd1 179.2(7) no
C17 N7 C16 N8 2.1(11) no
C15 N7 C16 Pd1 -6.1(13) no
C15 N7 C16 N8 -178.7(8) no
C17 N7 C16 Pd1 174.7(7) no
C15 N7 C17 C18 179.1(9) no
C16 N7 C17 C18 -1.8(12) no
C16 N7 C15 N6 55.8(12) no
C17 N7 C15 N6 -125.1(11) no
C18 N8 C16 N7 -1.6(11) no
C19 N8 C16 Pd1 7.3(15) no
C19 N8 C16 N7 179.2(9) no
C16 N8 C18 C17 0.6(11) no
C19 N8 C18 C17 179.9(8) no
C18 N8 C16 Pd1 -173.6(8) no
N1 C3 C4 N2 0.0(13) no
N3 C7 C8 N4 0.1(11) no
N4 C9 C10 C11 58.9(11) no
C9 C10 C11 N5 62.5(11) no
N5 C13 C14 N6 2.3(12) no
N7 C17 C18 N8 0.7(11) no
C20 N9 C21 N10 176.9(9) no
C22 N9 C21 Pd2 -174.0(8) no
C20 N9 C21 Pd2 2.7(15) no
C21 N9 C22 C23 -2.5(13) no
C22 N9 C21 N10 0.2(12) no
C20 N9 C22 C23 -179.2(9) no
C24 N10 C21 N9 179.1(9) no
C23 N10 C21 Pd2 177.0(7) no
C23 N10 C21 N9 2.1(12) no
C24 N10 C21 Pd2 -6.1(14) no
C21 N10 C24 N11 55.8(12) no
C21 N10 C23 C22 -3.7(12) no
C24 N10 C23 C22 179.5(10) no
C23 N10 C24 N11 -127.7(10) no
C26 N11 C25 N12 0.3(11) no
C25 N11 C24 N10 -54.4(11) no
C26 N11 C24 N10 125.0(9) no
C24 N11 C25 Pd2 3.5(12) no
C24 N11 C25 N12 179.8(8) no
C24 N11 C26 C27 -179.6(9) no
C25 N11 C26 C27 -0.2(11) no
C26 N11 C25 Pd2 -176.0(7) no
C27 N12 C25 N11 -0.3(11) no
C29 N12 C25 Pd2 -15.7(16) no
C27 N12 C25 Pd2 175.5(7) no
C25 N12 C27 C26 0.2(12) no
C29 N12 C27 C26 -169.1(9) no
C29 N12 C25 N11 168.5(9) no
C27 N12 C29 C30 82.5(11) no
C25 N12 C29 C30 -85.2(12) no
C32 N13 C31 C30 -85.6(13) no
C33 N13 C31 C30 80.0(12) no
C31 N13 C32 N14 168.6(11) no
C33 N13 C32 Pd2 179.5(9) no
C31 N13 C32 Pd2 -13.4(19) no
C33 N13 C32 N14 1.5(13) no
C31 N13 C33 C34 -171.1(11) no
C32 N13 C33 C34 -3.4(14) no
C34 N14 C32 Pd2 -177.3(8) no
C34 N14 C32 N13 1.0(13) no
C35 N14 C32 Pd2 4.7(15) no
C35 N14 C32 N13 -177.0(10) no
C32 N14 C34 C33 -3.2(14) no
C35 N14 C34 C33 174.7(11) no
C32 N14 C35 N15 -55.4(13) no
C34 N14 C35 N15 126.9(11) no
C36 N15 C35 N14 53.3(12) no
C37 N15 C35 N14 -124.4(9) no
C35 N15 C36 Pd2 -1.8(12) no
C35 N15 C36 N16 -177.4(8) no
C37 N15 C36 N16 0.7(10) no
C35 N15 C37 C38 176.8(9) no
C36 N15 C37 C38 -1.1(11) no
C37 N15 C36 Pd2 176.2(7) no
C38 N16 C36 Pd2 -174.7(8) no
C38 N16 C36 N15 0.0(10) no
C39 N16 C36 N15 -179.2(8) no
C36 N16 C38 C37 -0.7(11) no
C39 N16 C36 Pd2 6.0(15) no
C39 N16 C38 C37 178.6(8) no
N9 C22 C23 N10 3.6(12) no
N11 C26 C27 N12 0.0(11) no
N12 C29 C30 C31 60.6(10) no
C29 C30 C31 N13 60.3(10) no
N13 C33 C34 N14 3.9(14) no
N15 C37 C38 N16 1.1(11) no
C40 N17 C41 Pd3 -2.4(17) no
C40 N17 C41 N18 -178.8(10) no
C42 N17 C41 Pd3 177.1(8) no
C42 N17 C41 N18 0.7(12) no
C40 N17 C42 C43 177.2(11) no
C41 N17 C42 C43 -2.2(13) no
C43 N18 C41 Pd3 -175.7(8) no
C43 N18 C41 N17 1.2(12) no
C44 N18 C41 Pd3 2.1(13) no
C44 N18 C41 N17 178.9(9) no
C41 N18 C43 C42 -2.6(14) no
C44 N18 C43 C42 179.8(10) no
C41 N18 C44 N19 -55.4(12) no
C43 N18 C44 N19 122.0(11) no
C45 N19 C44 N18 53.9(12) no
C46 N19 C44 N18 -124.2(10) no
C44 N19 C45 Pd3 1.4(13) no
C44 N19 C45 N20 179.5(9) no
C46 N19 C45 Pd3 179.8(7) no
C46 N19 C45 N20 -2.2(11) no
C44 N19 C46 C47 -178.5(9) no
C45 N19 C46 C47 3.2(12) no
C47 N20 C45 Pd3 178.0(8) no
C47 N20 C45 N19 0.4(11) no
C48 N20 C45 Pd3 6.5(16) no
C48 N20 C45 N19 -171.0(8) no
C45 N20 C47 C46 1.6(12) no
C48 N20 C47 C46 173.2(9) no
C45 N20 C48 C49 91.7(11) no
C47 N20 C48 C49 -78.8(12) no
C51 N21 C50 C49 88.4(12) no
C52 N21 C50 C49 -84.6(12) no
C50 N21 C51 Pd3 8.3(17) no
C50 N21 C51 N22 -174.7(9) no
C52 N21 C51 Pd3 -178.0(9) no
C52 N21 C51 N22 -1.0(12) no
C50 N21 C52 C53 173.7(10) no
C51 N21 C52 C53 -0.1(13) no
C53 N22 C51 Pd3 179.2(8) no
C53 N22 C51 N21 1.7(12) no
C54 N22 C51 Pd3 -5.3(14) no
C54 N22 C51 N21 177.2(9) no
C51 N22 C53 C52 -1.9(13) no
C54 N22 C53 C52 -177.2(10) no
C51 N22 C54 N23 52.2(13) no
C53 N22 C54 N23 -133.1(10) no
C55 N23 C54 N22 -49.5(14) no
C56 N23 C54 N22 125.3(10) no
C54 N23 C55 Pd3 0.1(14) no
C54 N23 C55 N24 177.9(9) no
C56 N23 C55 Pd3 -175.5(7) no
C56 N23 C55 N24 2.3(11) no
C54 N23 C56 C57 -178.1(10) no
C55 N23 C56 C57 -2.5(12) no
C57 N24 C55 Pd3 176.1(8) no
C57 N24 C55 N23 -1.4(10) no
C58 N24 C55 Pd3 -2.7(14) no
C58 N24 C55 N23 179.8(8) no
C55 N24 C57 C56 -0.1(11) no
C58 N24 C57 C56 178.6(9) no
N17 C42 C43 N18 2.8(13) no
N19 C46 C47 N20 -2.8(11) no
N20 C48 C49 C50 -58.8(11) no
C48 C49 C50 N21 -63.1(11) no
N21 C52 C53 N22 1.2(13) no
N23 C56 C57 N24 1.6(11) no
